data_2230076
loop_
_publ_author_name
'Choi, Hong Dae'
'Seo, Pil Ja'
'Son, Byeng Wha'
'Lee, Uk'

_publ_section_title
;
 5-Bromo-3-cyclohexylsulfonyl-2,7-dimethyl-1-benzofuran
;
_journal_coeditor_code LR2008
_journal_issue 5
_journal_name_full 'Acta Crystallographica Section E'
_journal_page_first o1279
_journal_paper_doi 10.1107/S160053681101539X
_journal_volume 67
_journal_year 2011
_chemical_formula_iupac 'C16 H19 Br O3 S'
_chemical_formula_moiety 'C16 H19 Br O3 S'
_chemical_formula_sum 'C16 H19 Br O3 S'
_chemical_formula_weight 371.28
_chemical_name_systematic
;
5-Bromo-3-cyclohexylsulfonyl-2,7-dimethyl-1-benzofuran
;
_space_group_IT_number 2
_symmetry_cell_setting triclinic
_symmetry_space_group_name_Hall '-P 1'
_symmetry_space_group_name_H-M 'P -1'
_atom_sites_solution_hydrogens difmap
_atom_sites_solution_primary direct
_atom_sites_solution_secondary difmap
_cell_angle_alpha 101.7730(10)
_cell_angle_beta 99.2830(10)
_cell_angle_gamma 92.0670(10)
_cell_formula_units_Z 2
_cell_length_a 6.6992(2)
_cell_length_b 8.4654(2)
_cell_length_c 14.1065(3)
_cell_measurement_reflns_used 7893
_cell_measurement_temperature 173(2)
_cell_measurement_theta_max 27.52
_cell_measurement_theta_min 2.46
_cell_volume 770.94(3)
_computing_cell_refinement '<i>SAINT</i> (Bruker, 2009)'
_computing_data_collection '<i>APEX2</i> (Bruker, 2009)'
_computing_data_reduction '<i>SAINT</i> (Bruker, 2009)'
_computing_molecular_graphics '<i>ORTEP-3</i> (Farrugia, 1997) and <i>DIAMOND</i> (Brandenburg, 1998)'
_computing_publication_material '<i>SHELXL97</i> (Sheldrick, 2008)'
_computing_structure_refinement '<i>SHELXL97</i> (Sheldrick, 2008)'
_computing_structure_solution '<i>SHELXS97</i> (Sheldrick, 2008)'
_diffrn_ambient_temperature 173(2)
_diffrn_detector_area_resol_mean 10.0
_diffrn_measured_fraction_theta_full 0.999
_diffrn_measured_fraction_theta_max 0.999
_diffrn_measurement_device_type 'Bruker SMART APEXII CCD'
_diffrn_measurement_method '\f and \w'
_diffrn_radiation_monochromator 'graphite multilayer'
_diffrn_radiation_source 'rotating anode'
_diffrn_radiation_type MoK\a
_diffrn_radiation_wavelength 0.71073
_diffrn_reflns_av_R_equivalents 0.0319
_diffrn_reflns_av_sigmaI/netI 0.0256
_diffrn_reflns_limit_h_max 8
_diffrn_reflns_limit_h_min -8
_diffrn_reflns_limit_k_max 11
_diffrn_reflns_limit_k_min -10
_diffrn_reflns_limit_l_max 18
_diffrn_reflns_limit_l_min -18
_diffrn_reflns_number 13840
_diffrn_reflns_theta_full 27.54
_diffrn_reflns_theta_max 27.54
_diffrn_reflns_theta_min 1.50
_diffrn_standards_number 0
_exptl_absorpt_coefficient_mu 2.808
_exptl_absorpt_correction_T_max 0.5914
_exptl_absorpt_correction_T_min 0.5254
_exptl_absorpt_correction_type multi-scan
_exptl_absorpt_process_details '(SADABS; Bruker, 2009)'
_exptl_crystal_colour colourless
_exptl_crystal_density_diffrn 1.599
_exptl_crystal_density_method 'not measured'
_exptl_crystal_description block
_exptl_crystal_F_000 380
_exptl_crystal_size_max 0.26
_exptl_crystal_size_mid 0.25
_exptl_crystal_size_min 0.21
_refine_diff_density_max 0.273
_refine_diff_density_min -0.587
_refine_ls_extinction_method none
_refine_ls_goodness_of_fit_ref 1.102
_refine_ls_hydrogen_treatment constr
_refine_ls_matrix_type full
_refine_ls_number_parameters 192
_refine_ls_number_reflns 3542
_refine_ls_number_restraints 0
_refine_ls_restrained_S_all 1.102
_refine_ls_R_factor_all 0.0282
_refine_ls_R_factor_gt 0.0248
_refine_ls_shift/su_max 0.001
_refine_ls_shift/su_mean 0.000
_refine_ls_structure_factor_coef Fsqd
_refine_ls_weighting_details 'calc w=1/[\s^2^(Fo^2^)+(0.0331P)^2^+0.2732P] where P=(Fo^2^+2Fc^2^)/3'
_refine_ls_weighting_scheme calc
_refine_ls_wR_factor_gt 0.0639
_refine_ls_wR_factor_ref 0.0655
_reflns_number_gt 3247
_reflns_number_total 3542
_reflns_threshold_expression I>2\s(I)
_cod_data_source_file lr2008.cif
_cod_data_source_block I
_cod_database_code 2230076
_cod_database_fobs_code 2230076

loop_
_symmetry_equiv_pos_as_xyz
'x, y, z'
'-x, -y, -z'

loop_
_atom_site_type_symbol
_atom_site_label
_atom_site_fract_x
_atom_site_fract_y
_atom_site_fract_z
_atom_site_U_iso_or_equiv
_atom_site_adp_type
_atom_site_calc_flag
_atom_site_refinement_flags
_atom_site_occupancy
_atom_site_symmetry_multiplicity
_atom_site_disorder_assembly
_atom_site_disorder_group
Br Br1 0.23387(3) 0.56750(2) 0.639762(13) 0.02642(7) Uani d . 1 1 . .
S S1 0.18306(6) 0.68046(5) 0.21799(3) 0.02179(10) Uani d . 1 1 . .
O O1 0.68271(17) 0.88970(14) 0.39103(9) 0.0209(2) Uani d . 1 1 . .
O O2 0.00575(19) 0.67623(17) 0.26350(10) 0.0308(3) Uani d . 1 1 . .
O O3 0.1772(2) 0.76300(17) 0.13792(10) 0.0319(3) Uani d . 1 1 . .
C C1 0.3856(3) 0.7638(2) 0.31083(12) 0.0199(3) Uani d . 1 1 . .
C C2 0.4083(2) 0.7416(2) 0.41070(12) 0.0186(3) Uani d . 1 1 . .
C C3 0.2943(2) 0.6642(2) 0.46471(12) 0.0205(3) Uani d . 1 1 . .
H H3 0.1661 0.6086 0.4362 0.025 Uiso calc R 1 1 . .
C C4 0.3779(3) 0.6731(2) 0.56194(13) 0.0205(3) Uani d . 1 1 . .
C C5 0.5655(3) 0.7538(2) 0.60597(12) 0.0207(3) Uani d . 1 1 . .
H H5 0.6147 0.7562 0.6733 0.025 Uiso calc R 1 1 . .
C C6 0.6817(2) 0.8306(2) 0.55345(12) 0.0193(3) Uani d . 1 1 . .
C C7 0.5946(2) 0.8214(2) 0.45637(12) 0.0187(3) Uani d . 1 1 . .
C C8 0.5527(3) 0.8528(2) 0.30300(12) 0.0210(3) Uani d . 1 1 . .
C C9 0.8873(3) 0.9137(2) 0.59697(14) 0.0259(4) Uani d . 1 1 . .
H H9A 0.9904 0.8546 0.5652 0.039 Uiso calc R 1 1 . .
H H9B 0.9150 0.9161 0.6676 0.039 Uiso calc R 1 1 . .
H H9C 0.8910 1.0246 0.5865 0.039 Uiso calc R 1 1 . .
C C10 0.6222(3) 0.9166(2) 0.22308(13) 0.0278(4) Uani d . 1 1 . .
H H10A 0.5172 0.8903 0.1641 0.042 Uiso calc R 1 1 . .
H H10B 0.7471 0.8677 0.2085 0.042 Uiso calc R 1 1 . .
H H10C 0.6483 1.0343 0.2435 0.042 Uiso calc R 1 1 . .
C C11 0.2440(3) 0.4760(2) 0.17876(12) 0.0212(3) Uani d . 1 1 . .
H H11 0.2926 0.4334 0.2389 0.025 Uiso calc R 1 1 . .
C C12 0.0529(3) 0.3725(2) 0.12283(14) 0.0305(4) Uani d . 1 1 . .
H H12A -0.0521 0.3788 0.1652 0.037 Uiso calc R 1 1 . .
H H12B -0.0016 0.4137 0.0637 0.037 Uiso calc R 1 1 . .
C C13 0.1038(3) 0.1970(3) 0.09238(17) 0.0399(5) Uani d . 1 1 . .
H H13A 0.1455 0.1532 0.1519 0.048 Uiso calc R 1 1 . .
H H13B -0.0187 0.1316 0.0534 0.048 Uiso calc R 1 1 . .
C C14 0.2727(3) 0.1828(3) 0.03208(16) 0.0386(5) Uani d . 1 1 . .
H H14A 0.2253 0.2152 -0.0309 0.046 Uiso calc R 1 1 . .
H H14B 0.3069 0.0686 0.0169 0.046 Uiso calc R 1 1 . .
C C15 0.4616(3) 0.2888(2) 0.08642(15) 0.0321(4) Uani d . 1 1 . .
H H15A 0.5648 0.2825 0.0431 0.039 Uiso calc R 1 1 . .
H H15B 0.5189 0.2477 0.1452 0.039 Uiso calc R 1 1 . .
C C16 0.4139(3) 0.4651(2) 0.11810(14) 0.0277(4) Uani d . 1 1 . .
H H16A 0.5368 0.5293 0.1576 0.033 Uiso calc R 1 1 . .
H H16B 0.3723 0.5107 0.0592 0.033 Uiso calc R 1 1 . .

loop_
_atom_site_aniso_label
_atom_site_aniso_U_11
_atom_site_aniso_U_22
_atom_site_aniso_U_33
_atom_site_aniso_U_12
_atom_site_aniso_U_13
_atom_site_aniso_U_23
Br1 0.02483(10) 0.02977(12) 0.02630(10) -0.00189(7) 0.00582(7) 0.00932(8)
S1 0.0202(2) 0.0225(2) 0.0199(2) 0.00190(16) -0.00183(15) 0.00234(17)
O1 0.0188(6) 0.0227(6) 0.0203(6) -0.0014(5) 0.0035(5) 0.0031(5)
O2 0.0196(6) 0.0361(8) 0.0324(7) 0.0021(5) 0.0016(5) -0.0002(6)
O3 0.0372(8) 0.0301(7) 0.0265(7) 0.0024(6) -0.0058(6) 0.0103(6)
C1 0.0199(8) 0.0190(8) 0.0187(8) 0.0020(6) 0.0012(6) 0.0007(6)
C2 0.0190(8) 0.0149(8) 0.0196(8) 0.0025(6) 0.0017(6) -0.0005(6)
C3 0.0177(8) 0.0186(8) 0.0228(8) -0.0010(6) 0.0024(6) 0.0004(7)
C4 0.0205(8) 0.0177(8) 0.0235(8) 0.0008(6) 0.0056(6) 0.0038(7)
C5 0.0216(8) 0.0196(8) 0.0193(8) 0.0035(6) 0.0008(6) 0.0019(7)
C6 0.0169(7) 0.0169(8) 0.0216(8) 0.0016(6) 0.0012(6) -0.0003(6)
C7 0.0187(8) 0.0164(8) 0.0209(8) 0.0016(6) 0.0051(6) 0.0024(6)
C8 0.0231(8) 0.0189(8) 0.0191(8) 0.0044(6) 0.0020(6) 0.0003(7)
C9 0.0190(8) 0.0286(10) 0.0270(9) -0.0014(7) -0.0007(7) 0.0027(8)
C10 0.0284(9) 0.0320(10) 0.0245(9) 0.0009(8) 0.0060(7) 0.0085(8)
C11 0.0235(8) 0.0198(8) 0.0176(8) -0.0012(7) 0.0003(6) 0.0010(7)
C12 0.0256(9) 0.0335(11) 0.0267(9) -0.0072(8) 0.0036(7) -0.0043(8)
C13 0.0410(12) 0.0302(11) 0.0400(12) -0.0125(9) 0.0069(9) -0.0095(9)
C14 0.0407(12) 0.0329(11) 0.0334(11) 0.0007(9) 0.0038(9) -0.0107(9)
C15 0.0304(10) 0.0286(10) 0.0339(10) 0.0035(8) 0.0047(8) -0.0008(8)
C16 0.0258(9) 0.0266(10) 0.0300(9) 0.0005(7) 0.0068(7) 0.0032(8)

loop_
_atom_type_symbol
_atom_type_description
_atom_type_scat_dispersion_real
_atom_type_scat_dispersion_imag
_atom_type_scat_source
C C 0.0033 0.0016 'International Tables Vol C Tables 4.2.6.8 and 6.1.1.4'
H H 0.0000 0.0000 'International Tables Vol C Tables 4.2.6.8 and 6.1.1.4'
O O 0.0106 0.0060 'International Tables Vol C Tables 4.2.6.8 and 6.1.1.4'
S S 0.1246 0.1234 'International Tables Vol C Tables 4.2.6.8 and 6.1.1.4'
Br Br -0.2901 2.4595 'International Tables Vol C Tables 4.2.6.8 and 6.1.1.4'

loop_
_geom_angle_atom_site_label_1
_geom_angle_atom_site_label_2
_geom_angle_atom_site_label_3
_geom_angle_site_symmetry_1
_geom_angle_site_symmetry_3
_geom_angle
_geom_angle_publ_flag
C4 Br1 O2 . 2_566 168.13(6) ?
O3 S1 O2 . . 118.36(9) ?
O3 S1 C1 . . 109.59(8) ?
O2 S1 C1 . . 107.06(8) ?
O3 S1 C11 . . 109.54(8) ?
O2 S1 C11 . . 107.55(8) ?
C1 S1 C11 . . 103.73(8) ?
C8 O1 C7 . . 107.00(13) ?
C8 C1 C2 . . 107.69(15) ?
C8 C1 S1 . . 127.55(14) ?
C2 C1 S1 . . 124.69(13) ?
C7 C2 C3 . . 119.34(15) ?
C7 C2 C1 . . 104.60(15) ?
C3 C2 C1 . . 136.06(15) ?
C4 C3 C2 . . 116.33(15) ?
C4 C3 H3 . . 121.8 ?
C2 C3 H3 . . 121.8 ?
C3 C4 C5 . . 123.20(16) ?
C3 C4 Br1 . . 118.84(12) ?
C5 C4 Br1 . . 117.95(13) ?
C6 C5 C4 . . 121.37(15) ?
C6 C5 H5 . . 119.3 ?
C4 C5 H5 . . 119.3 ?
C7 C6 C5 . . 114.55(15) ?
C7 C6 C9 . . 122.37(16) ?
C5 C6 C9 . . 123.07(16) ?
O1 C7 C6 . . 124.35(15) ?
O1 C7 C2 . . 110.43(14) ?
C6 C7 C2 . . 125.21(15) ?
C1 C8 O1 . . 110.27(15) ?
C1 C8 C10 . . 134.88(16) ?
O1 C8 C10 . . 114.85(15) ?
C6 C9 H9A . . 109.5 ?
C6 C9 H9B . . 109.5 ?
H9A C9 H9B . . 109.5 ?
C6 C9 H9C . . 109.5 ?
H9A C9 H9C . . 109.5 ?
H9B C9 H9C . . 109.5 ?
C8 C10 H10A . . 109.5 ?
C8 C10 H10B . . 109.5 ?
H10A C10 H10B . . 109.5 ?
C8 C10 H10C . . 109.5 ?
H10A C10 H10C . . 109.5 ?
H10B C10 H10C . . 109.5 ?
C16 C11 C12 . . 111.87(15) ?
C16 C11 S1 . . 111.84(12) ?
C12 C11 S1 . . 109.74(13) ?
C16 C11 H11 . . 107.7 ?
C12 C11 H11 . . 107.7 ?
S1 C11 H11 . . 107.7 ?
C13 C12 C11 . . 109.64(16) ?
C13 C12 H12A . . 109.7 ?
C11 C12 H12A . . 109.7 ?
C13 C12 H12B . . 109.7 ?
C11 C12 H12B . . 109.7 ?
H12A C12 H12B . . 108.2 ?
C14 C13 C12 . . 111.54(18) ?
C14 C13 H13A . . 109.3 ?
C12 C13 H13A . . 109.3 ?
C14 C13 H13B . . 109.3 ?
C12 C13 H13B . . 109.3 ?
H13A C13 H13B . . 108.0 ?
C13 C14 C15 . . 111.59(17) ?
C13 C14 H14A . . 109.3 ?
C15 C14 H14A . . 109.3 ?
C13 C14 H14B . . 109.3 ?
C15 C14 H14B . . 109.3 ?
H14A C14 H14B . . 108.0 ?
C14 C15 C16 . . 111.47(17) ?
C14 C15 H15A . . 109.3 ?
C16 C15 H15A . . 109.3 ?
C14 C15 H15B . . 109.3 ?
C16 C15 H15B . . 109.3 ?
H15A C15 H15B . . 108.0 ?
C11 C16 C15 . . 110.14(16) ?
C11 C16 H16A . . 109.6 ?
C15 C16 H16A . . 109.6 ?
C11 C16 H16B . . 109.6 ?
C15 C16 H16B . . 109.6 ?
H16A C16 H16B . . 108.1 ?

loop_
_geom_bond_atom_site_label_1
_geom_bond_atom_site_label_2
_geom_bond_site_symmetry_2
_geom_bond_distance
_geom_bond_publ_flag
Br1 C4 . 1.9011(17) ?
Br1 O2 2_566 3.2114(14) ?
S1 O3 . 1.4406(13) ?
S1 O2 . 1.4410(14) ?
S1 C1 . 1.7420(17) ?
S1 C11 . 1.7891(18) ?
O1 C8 . 1.368(2) ?
O1 C7 . 1.379(2) ?
C1 C8 . 1.359(2) ?
C1 C2 . 1.444(2) ?
C2 C7 . 1.390(2) ?
C2 C3 . 1.396(2) ?
C3 C4 . 1.381(2) ?
C3 H3 . 0.9500 ?
C4 C5 . 1.395(2) ?
C5 C6 . 1.387(2) ?
C5 H5 . 0.9500 ?
C6 C7 . 1.385(2) ?
C6 C9 . 1.500(2) ?
C8 C10 . 1.476(2) ?
C9 H9A . 0.9800 ?
C9 H9B . 0.9800 ?
C9 H9C . 0.9800 ?
C10 H10A . 0.9800 ?
C10 H10B . 0.9800 ?
C10 H10C . 0.9800 ?
C11 C16 . 1.525(3) ?
C11 C12 . 1.530(2) ?
C11 H11 . 1.0000 ?
C12 C13 . 1.526(3) ?
C12 H12A . 0.9900 ?
C12 H12B . 0.9900 ?
C13 C14 . 1.515(3) ?
C13 H13A . 0.9900 ?
C13 H13B . 0.9900 ?
C14 C15 . 1.523(3) ?
C14 H14A . 0.9900 ?
C14 H14B . 0.9900 ?
C15 C16 . 1.529(3) ?
C15 H15A . 0.9900 ?
C15 H15B . 0.9900 ?
C16 H16A . 0.9900 ?
C16 H16B . 0.9900 ?

loop_
_geom_hbond_atom_site_label_D
_geom_hbond_atom_site_label_H
_geom_hbond_atom_site_label_A
_geom_hbond_site_symmetry_A
_geom_hbond_distance_DH
_geom_hbond_distance_HA
_geom_hbond_distance_DA
_geom_hbond_angle_DHA
C10 H10B O2 1_655 0.98 2.55 3.384(2) 143

loop_
_geom_torsion_atom_site_label_1
_geom_torsion_atom_site_label_2
_geom_torsion_atom_site_label_3
_geom_torsion_atom_site_label_4
_geom_torsion_site_symmetry_1
_geom_torsion_site_symmetry_2
_geom_torsion_site_symmetry_3
_geom_torsion_site_symmetry_4
_geom_torsion
_geom_torsion_publ_flag
O3 S1 C1 C8 . . . . -20.06(19) ?
O2 S1 C1 C8 . . . . -149.60(16) ?
C11 S1 C1 C8 . . . . 96.84(17) ?
O3 S1 C1 C2 . . . . 163.32(14) ?
O2 S1 C1 C2 . . . . 33.78(17) ?
C11 S1 C1 C2 . . . . -79.78(16) ?
C8 C1 C2 C7 . . . . -0.26(19) ?
S1 C1 C2 C7 . . . . 176.92(13) ?
C8 C1 C2 C3 . . . . 179.99(19) ?
S1 C1 C2 C3 . . . . -2.8(3) ?
C7 C2 C3 C4 . . . . -0.2(2) ?
C1 C2 C3 C4 . . . . 179.56(18) ?
C2 C3 C4 C5 . . . . 0.0(3) ?
C2 C3 C4 Br1 . . . . -178.90(12) ?
O2 Br1 C4 C3 2_566 . . . 56.5(3) ?
O2 Br1 C4 C5 2_566 . . . -122.5(3) ?
C3 C4 C5 C6 . . . . -0.4(3) ?
Br1 C4 C5 C6 . . . . 178.57(13) ?
C4 C5 C6 C7 . . . . 0.8(2) ?
C4 C5 C6 C9 . . . . -177.76(17) ?
C8 O1 C7 C6 . . . . 179.18(16) ?
C8 O1 C7 C2 . . . . -0.24(18) ?
C5 C6 C7 O1 . . . . 179.69(15) ?
C9 C6 C7 O1 . . . . -1.8(3) ?
C5 C6 C7 C2 . . . . -1.0(3) ?
C9 C6 C7 C2 . . . . 177.58(17) ?
C3 C2 C7 O1 . . . . -179.90(14) ?
C1 C2 C7 O1 . . . . 0.31(18) ?
C3 C2 C7 C6 . . . . 0.7(3) ?
C1 C2 C7 C6 . . . . -179.11(16) ?
C2 C1 C8 O1 . . . . 0.13(19) ?
S1 C1 C8 O1 . . . . -176.95(12) ?
C2 C1 C8 C10 . . . . -179.71(19) ?
S1 C1 C8 C10 . . . . 3.2(3) ?
C7 O1 C8 C1 . . . . 0.06(18) ?
C7 O1 C8 C10 . . . . 179.94(15) ?
O3 S1 C11 C16 . . . . 43.02(15) ?
O2 S1 C11 C16 . . . . 172.87(12) ?
C1 S1 C11 C16 . . . . -73.92(14) ?
O3 S1 C11 C12 . . . . -81.75(14) ?
O2 S1 C11 C12 . . . . 48.11(14) ?
C1 S1 C11 C12 . . . . 161.32(13) ?
C16 C11 C12 C13 . . . . 57.1(2) ?
S1 C11 C12 C13 . . . . -178.14(14) ?
C11 C12 C13 C14 . . . . -56.2(2) ?
C12 C13 C14 C15 . . . . 55.8(2) ?
C13 C14 C15 C16 . . . . -55.0(3) ?
C12 C11 C16 C15 . . . . -56.6(2) ?
S1 C11 C16 C15 . . . . 179.81(12) ?
C14 C15 C16 C11 . . . . 54.9(2) ?
